data_4124357
loop_
_publ_author_name
'Nakano, Ryo'
'Nozaki, Kyoko'

_publ_section_title
;
 Copolymerization of Propylene and Polar Monomers Using Pd/IzQO Catalysts.
;
_journal_issue 34
_journal_name_full 'Journal of the American Chemical Society'
_journal_page_first 10934
_journal_page_last 10937
_journal_paper_doi 10.1021/jacs.5b06948
_journal_volume 137
_journal_year 2015
_chemical_formula_sum 'C31 H35 N3 O Pd'
_chemical_formula_weight 572.02
_space_group_crystal_system orthorhombic
_space_group_IT_number 33
_space_group_name_Hall 'P 2c -2n'
_space_group_name_H-M_alt 'P n a 21'
_symmetry_space_group_name_Hall 'P 2c -2n'
_symmetry_space_group_name_H-M 'P n a 21'
_atom_sites_solution_hydrogens geom
_audit_creation_method SHELXL-2014/7
_cell_angle_alpha 90
_cell_angle_beta 90
_cell_angle_gamma 90
_cell_formula_units_Z 4
_cell_length_a 22.587(5)
_cell_length_b 10.845(2)
_cell_length_c 10.947(2)
_cell_measurement_reflns_used 9107
_cell_measurement_temperature 93
_cell_measurement_theta_max 31.7
_cell_measurement_theta_min 2.6
_cell_volume 2681.5(9)
_computing_cell_refinement
;
Rigaku CrystalClear-SM Expert 2.0 r3
;
_computing_data_collection
;
Rigaku CrystalClear-SM Expert 2.0 r3
;
_computing_data_reduction
;
Rigaku CrystalClear-SM Expert 2.0 r3
;
_computing_molecular_graphics 'Yadokari-XG 2009 (Wakita Nemoto et al., 2009)'
_computing_publication_material 'Yadokari-XG 2009 (Wakita,Nemoto et al., 2009)'
_computing_structure_refinement 'SHELXL-2014/7 (Sheldrick, 2014)'
_computing_structure_solution 'SHELXL-2014/7 (Sheldrick, 2014)'
_diffrn_ambient_temperature 93(2)
_diffrn_detector_area_resol_mean 28.5714
_diffrn_measured_fraction_theta_full 0.999
_diffrn_measured_fraction_theta_max 0.999
_diffrn_measurement_device_type 'Rigaku Saturn724 CCD'
_diffrn_measurement_method 'profile data from \w-scans'
_diffrn_radiation_monochromator Confocal
_diffrn_radiation_source 'rotating-anode X-ray tube'
_diffrn_radiation_type MoK\a
_diffrn_radiation_wavelength 0.71075
_diffrn_reflns_av_R_equivalents 0.0780
_diffrn_reflns_av_unetI/netI 0.0689
_diffrn_reflns_laue_measured_fraction_full 0.999
_diffrn_reflns_laue_measured_fraction_max 0.999
_diffrn_reflns_limit_h_max 26
_diffrn_reflns_limit_h_min -24
_diffrn_reflns_limit_k_max 12
_diffrn_reflns_limit_k_min -12
_diffrn_reflns_limit_l_max 12
_diffrn_reflns_limit_l_min -13
_diffrn_reflns_number 17509
_diffrn_reflns_point_group_measured_fraction_full 0.999
_diffrn_reflns_point_group_measured_fraction_max 0.999
_diffrn_reflns_theta_full 24.999
_diffrn_reflns_theta_max 24.999
_diffrn_reflns_theta_min 2.591
_diffrn_source 'Rotating Anode'
_exptl_absorpt_coefficient_mu 0.720
_exptl_absorpt_correction_T_max 1.000
_exptl_absorpt_correction_T_min 0.451
_exptl_absorpt_correction_type multi-scan
_exptl_absorpt_process_details 'Jacobson, R. (1998) Private communicatio'
_exptl_crystal_colour Yellow
_exptl_crystal_density_diffrn 1.417
_exptl_crystal_description Block
_exptl_crystal_F_000 1184
_exptl_crystal_size_max 0.200
_exptl_crystal_size_mid 0.200
_exptl_crystal_size_min 0.200
_refine_diff_density_max 0.487
_refine_diff_density_min -0.574
_refine_diff_density_rms 0.079
_refine_ls_abs_structure_details
;
 Flack x determined using 1636 quotients [(I+)-(I-)]/[(I+)+(I-)]
 (Parsons, Flack and Wagner, Acta Cryst. B69 (2013) 249-259).
;
_refine_ls_abs_structure_Flack 0.02(3)
_refine_ls_extinction_method none
_refine_ls_goodness_of_fit_ref 1.045
_refine_ls_hydrogen_treatment constr
_refine_ls_matrix_type full
_refine_ls_number_parameters 332
_refine_ls_number_reflns 4709
_refine_ls_number_restraints 1
_refine_ls_restrained_S_all 1.045
_refine_ls_R_factor_all 0.0473
_refine_ls_R_factor_gt 0.0410
_refine_ls_shift/su_max 0.000
_refine_ls_shift/su_mean 0.000
_refine_ls_structure_factor_coef Fsqd
_refine_ls_weighting_details 'w=1/[\s^2^(Fo^2^)+(0.0252P)^2^+2.0017P] where P=(Fo^2^+2Fc^2^)/3'
_refine_ls_weighting_scheme calc
_refine_ls_wR_factor_gt 0.0858
_refine_ls_wR_factor_ref 0.0901
_reflns_Friedel_coverage 0.891
_reflns_friedel_fraction_full 0.999
_reflns_friedel_fraction_max 0.999
_reflns_number_gt 4129
_reflns_number_total 4709
_reflns_threshold_expression 'I > 2\s(I)'
_cod_data_source_file ja5b06948_si_002.cif
_cod_data_source_block 5a
_cod_depositor_comments
;
The following automatic conversions were performed:

'_exptl_absorpt_correction_type' value 'Multi-scan' changed to
'multi-scan' according to
/usr/data/users/saulius/crontab/automatic-downloads/current/ACS/lib/dictionaries/cif_core.dic
dictionary named 'cif_core.dic' version 2.4.2 from 2011-04-26.

Automatic conversion script
Id: cif_fix_values 3271 2015-04-21 07:52:19Z andrius 
;
_cod_database_code 4124357
_shelx_shelxl_version_number 2014/7
_shelx_space_group_comment
;
The symmetry employed for this shelxl refinement is uniquely defined
by the following loop, which should always be used as a source of
symmetry information in preference to the above space-group names.
They are only intended as comments.
;
_shelx_estimated_absorpt_t_min 0.869
_shelx_estimated_absorpt_t_max 0.869

loop_
_space_group_symop_operation_xyz
'x, y, z'
'-x, -y, z+1/2'
'-x+1/2, y+1/2, z+1/2'
'x+1/2, -y+1/2, z'

loop_
_atom_site_label
_atom_site_type_symbol
_atom_site_fract_x
_atom_site_fract_y
_atom_site_fract_z
_atom_site_U_iso_or_equiv
_atom_site_adp_type
_atom_site_occupancy
_atom_site_site_symmetry_order
_atom_site_calc_flag
_atom_site_refinement_flags_posn
_atom_site_refinement_flags_adp
Pd1 Pd 0.12543(2) 0.02448(4) 0.00250(9) 0.01715(14) Uani 1 1 d . .
C1 C 0.1857(3) -0.1175(5) 0.0154(9) 0.0215(15) Uani 1 1 d . .
H1 H 0.1950 -0.1483 -0.0665 0.032 Uiso 1 1 calc R U
H2 H 0.1688 -0.1844 0.0645 0.032 Uiso 1 1 calc R U
H3 H 0.2220 -0.0874 0.0545 0.032 Uiso 1 1 calc R U
C2 C 0.1771(3) 0.1412(6) -0.0841(6) 0.0174(15) Uani 1 1 d . .
N1 N 0.2250(2) 0.1260(5) -0.1609(5) 0.0192(13) Uani 1 1 d . .
C3 C 0.2471(3) 0.2384(7) -0.1998(7) 0.0236(16) Uani 1 1 d . .
H4 H 0.2803 0.2506 -0.2515 0.028 Uiso 1 1 calc R U
C4 C 0.2128(3) 0.3277(6) -0.1510(7) 0.0224(17) Uani 1 1 d . .
C5 C 0.2162(3) 0.4597(7) -0.1514(7) 0.0268(18) Uani 1 1 d . .
H5 H 0.2453 0.5008 -0.1990 0.032 Uiso 1 1 calc R U
C6 C 0.1779(4) 0.5239(6) -0.0840(7) 0.0259(18) Uani 1 1 d . .
H6 H 0.1823 0.6109 -0.0793 0.031 Uiso 1 1 calc R U
C7 C 0.1296(3) 0.4655(6) -0.0172(12) 0.022(3) Uani 1 1 d . .
C8 C 0.0885(3) 0.5359(7) 0.0449(7) 0.029(2) Uani 1 1 d . .
H7 H 0.0933 0.6227 0.0508 0.035 Uiso 1 1 calc R U
C9 C 0.0396(4) 0.4783(6) 0.0990(8) 0.0281(18) Uani 1 1 d . .
H8 H 0.0117 0.5258 0.1438 0.034 Uiso 1 1 calc R U
C10 C 0.0318(3) 0.3525(6) 0.0872(7) 0.0258(17) Uani 1 1 d . .
H9 H -0.0026 0.3156 0.1214 0.031 Uiso 1 1 calc R U
C11 C 0.0726(3) 0.2781(6) 0.0271(6) 0.0216(17) Uani 1 1 d . .
C12 C 0.1237(3) 0.3352(6) -0.0230(6) 0.020(2) Uani 1 1 d . .
N2 N 0.1690(2) 0.2670(5) -0.0824(5) 0.0177(13) Uani 1 1 d . .
C13 C 0.2502(3) 0.0110(6) -0.1998(7) 0.0200(16) Uani 1 1 d . .
C14 C 0.3053(3) -0.0249(6) -0.1514(7) 0.0223(17) Uani 1 1 d . .
C15 C 0.3292(3) -0.1365(7) -0.1927(7) 0.0284(18) Uani 1 1 d . .
H10 H 0.3667 -0.1625 -0.1630 0.034 Uiso 1 1 calc R U
C16 C 0.2995(4) -0.2091(7) -0.2751(7) 0.0283(19) Uani 1 1 d . .
H11 H 0.3160 -0.2857 -0.3002 0.034 Uiso 1 1 calc R U
C17 C 0.2452(3) -0.1705(7) -0.3222(7) 0.0273(18) Uani 1 1 d . .
H12 H 0.2251 -0.2210 -0.3798 0.033 Uiso 1 1 calc R U
C18 C 0.2198(3) -0.0591(7) -0.2861(7) 0.0223(16) Uani 1 1 d . .
C19 C 0.3397(3) 0.0550(8) -0.0609(7) 0.0295(19) Uani 1 1 d . .
H13 H 0.3130 0.1236 -0.0345 0.035 Uiso 1 1 calc R U
C20 C 0.3571(4) -0.0176(8) 0.0527(8) 0.038(2) Uani 1 1 d . .
H14 H 0.3841 -0.0844 0.0298 0.057 Uiso 1 1 calc R U
H15 H 0.3216 -0.0524 0.0907 0.057 Uiso 1 1 calc R U
H16 H 0.3769 0.0375 0.1108 0.057 Uiso 1 1 calc R U
C21 C 0.3942(4) 0.1128(9) -0.1205(9) 0.044(2) Uani 1 1 d . .
H17 H 0.4145 0.1656 -0.0611 0.067 Uiso 1 1 calc R U
H18 H 0.3819 0.1624 -0.1910 0.067 Uiso 1 1 calc R U
H19 H 0.4211 0.0475 -0.1477 0.067 Uiso 1 1 calc R U
C22 C 0.1608(3) -0.0160(7) -0.3398(7) 0.0260(18) Uani 1 1 d . .
H20 H 0.1368 0.0195 -0.2716 0.031 Uiso 1 1 calc R U
C23 C 0.1717(3) 0.0879(7) -0.4338(7) 0.0322(19) Uani 1 1 d . .
H21 H 0.1911 0.1577 -0.3934 0.048 Uiso 1 1 calc R U
H22 H 0.1338 0.1149 -0.4681 0.048 Uiso 1 1 calc R U
H23 H 0.1971 0.0570 -0.4996 0.048 Uiso 1 1 calc R U
C24 C 0.1248(3) -0.1185(8) -0.3975(7) 0.034(2) Uani 1 1 d . .
H24 H 0.1448 -0.1476 -0.4714 0.051 Uiso 1 1 calc R U
H25 H 0.0854 -0.0873 -0.4189 0.051 Uiso 1 1 calc R U
H26 H 0.1209 -0.1868 -0.3395 0.051 Uiso 1 1 calc R U
O1 O 0.06127(18) 0.1591(4) 0.0155(6) 0.0224(11) Uani 1 1 d . .
N3 N 0.0619(3) -0.0879(5) 0.0864(6) 0.0225(14) Uani 1 1 d . .
C25 C 0.0498(3) -0.0770(7) 0.2067(7) 0.0247(17) Uani 1 1 d . .
C26 C 0.0040(3) -0.1405(7) 0.2609(8) 0.0312(19) Uani 1 1 d . .
H27 H -0.0029 -0.1332 0.3462 0.037 Uiso 1 1 calc R U
C27 C -0.0320(3) -0.2152(7) 0.1896(9) 0.037(2) Uani 1 1 d . .
H28 H -0.0643 -0.2586 0.2248 0.044 Uiso 1 1 calc R U
C28 C -0.0197(3) -0.2252(7) 0.0651(8) 0.0297(19) Uani 1 1 d . .
H29 H -0.0440 -0.2751 0.0145 0.036 Uiso 1 1 calc R U
C29 C 0.0278(3) -0.1626(5) 0.0153(9) 0.0238(16) Uani 1 1 d . .
C30 C 0.0880(4) 0.0078(8) 0.2787(7) 0.033(2) Uani 1 1 d . .
H30 H 0.1295 -0.0173 0.2702 0.050 Uiso 1 1 calc R U
H31 H 0.0766 0.0044 0.3650 0.050 Uiso 1 1 calc R U
H32 H 0.0832 0.0922 0.2483 0.050 Uiso 1 1 calc R U
C31 C 0.0429(4) -0.1755(7) -0.1155(7) 0.033(2) Uani 1 1 d . .
H33 H 0.0398 -0.0950 -0.1556 0.049 Uiso 1 1 calc R U
H34 H 0.0154 -0.2335 -0.1542 0.049 Uiso 1 1 calc R U
H35 H 0.0835 -0.2065 -0.1235 0.049 Uiso 1 1 calc R U

loop_
_atom_site_aniso_label
_atom_site_aniso_U_11
_atom_site_aniso_U_22
_atom_site_aniso_U_33
_atom_site_aniso_U_23
_atom_site_aniso_U_13
_atom_site_aniso_U_12
Pd1 0.0160(2) 0.0174(2) 0.0181(3) 0.0005(4) 0.0000(3) 0.00075(19)
C1 0.019(3) 0.022(3) 0.024(4) 0.000(4) 0.003(4) 0.000(3)
C2 0.015(3) 0.023(4) 0.014(3) -0.004(3) -0.005(3) 0.003(3)
N1 0.015(3) 0.023(3) 0.020(3) 0.001(3) 0.004(3) 0.001(2)
C3 0.027(4) 0.022(4) 0.022(4) -0.004(3) 0.001(3) -0.001(3)
C4 0.025(4) 0.018(4) 0.025(4) 0.005(3) -0.003(3) -0.008(3)
C5 0.030(4) 0.025(4) 0.026(4) 0.002(3) -0.006(4) -0.008(3)
C6 0.034(5) 0.013(4) 0.030(5) -0.005(3) -0.012(4) -0.001(3)
C7 0.024(4) 0.019(3) 0.023(9) 0.002(4) -0.012(4) -0.004(3)
C8 0.028(4) 0.021(4) 0.038(5) -0.005(3) -0.006(4) 0.011(3)
C9 0.023(4) 0.026(4) 0.035(5) -0.003(4) 0.000(4) 0.009(3)
C10 0.018(4) 0.022(4) 0.037(5) 0.000(4) -0.002(4) 0.007(3)
C11 0.020(3) 0.026(3) 0.019(5) -0.001(3) -0.011(3) 0.003(3)
C12 0.021(3) 0.023(3) 0.016(6) 0.000(3) -0.005(3) 0.005(3)
N2 0.018(3) 0.018(3) 0.018(3) -0.002(3) 0.001(2) 0.001(2)
C13 0.021(4) 0.020(4) 0.019(4) 0.002(3) 0.003(3) 0.004(3)
C14 0.021(4) 0.027(4) 0.019(4) -0.001(3) 0.008(3) -0.001(3)
C15 0.029(4) 0.034(4) 0.023(4) 0.000(4) 0.008(3) 0.013(4)
C16 0.033(5) 0.024(4) 0.027(5) -0.006(4) 0.007(4) 0.004(3)
C17 0.032(5) 0.031(5) 0.019(4) -0.003(3) 0.005(3) -0.001(4)
C18 0.023(4) 0.027(4) 0.017(4) 0.002(3) 0.003(3) 0.001(3)
C19 0.025(4) 0.038(5) 0.025(4) -0.007(4) -0.001(4) 0.008(4)
C20 0.029(5) 0.061(6) 0.025(4) -0.008(4) -0.006(4) 0.010(4)
C21 0.029(5) 0.056(6) 0.049(6) -0.011(5) 0.002(4) -0.004(4)
C22 0.021(4) 0.040(5) 0.018(4) -0.006(4) -0.003(3) 0.001(3)
C23 0.027(4) 0.038(5) 0.031(4) -0.003(4) -0.010(4) 0.005(4)
C24 0.031(5) 0.047(5) 0.024(4) -0.007(4) -0.003(4) -0.003(4)
O1 0.017(2) 0.021(2) 0.030(3) -0.003(3) -0.001(3) 0.0007(17)
N3 0.019(3) 0.019(3) 0.029(4) 0.005(3) 0.000(3) 0.002(3)
C25 0.022(4) 0.030(4) 0.022(4) 0.001(3) -0.001(3) 0.004(3)
C26 0.026(4) 0.029(4) 0.039(5) 0.007(4) 0.013(4) 0.003(4)
C27 0.022(4) 0.021(4) 0.068(6) 0.015(4) 0.013(4) 0.003(3)
C28 0.021(4) 0.025(4) 0.044(5) 0.002(4) 0.005(4) -0.006(3)
C29 0.022(3) 0.018(3) 0.032(5) 0.004(4) -0.002(4) 0.005(3)
C30 0.029(5) 0.050(5) 0.020(4) -0.001(4) 0.000(4) -0.005(4)
C31 0.028(4) 0.035(5) 0.034(5) -0.001(4) -0.001(4) -0.005(4)

loop_
_atom_type_symbol
_atom_type_description
_atom_type_scat_dispersion_real
_atom_type_scat_dispersion_imag
_atom_type_scat_source
C C 0.0033 0.0016 'International Tables Vol C Tables 4.2.6.8 and 6.1.1.4'
H H 0.0000 0.0000 'International Tables Vol C Tables 4.2.6.8 and 6.1.1.4'
N N 0.0061 0.0033 'International Tables Vol C Tables 4.2.6.8 and 6.1.1.4'
O O 0.0106 0.0060 'International Tables Vol C Tables 4.2.6.8 and 6.1.1.4'
Pd Pd -0.9988 1.0072 'International Tables Vol C Tables 4.2.6.8 and 6.1.1.4'

loop_
_geom_angle_atom_site_label_1
_geom_angle_atom_site_label_2
_geom_angle_atom_site_label_3
_geom_angle
C2 Pd1 C1 97.0(3)
C2 Pd1 O1 89.7(2)
C1 Pd1 O1 171.4(3)
C2 Pd1 N3 173.2(2)
C1 Pd1 N3 89.3(3)
O1 Pd1 N3 84.3(2)
Pd1 C1 H1 109.5
Pd1 C1 H2 109.5
H1 C1 H2 109.5
Pd1 C1 H3 109.5
H1 C1 H3 109.5
H2 C1 H3 109.5
N2 C2 N1 103.4(6)
N2 C2 Pd1 123.5(5)
N1 C2 Pd1 133.0(5)
C2 N1 C3 111.3(6)
C2 N1 C13 126.5(6)
C3 N1 C13 122.1(6)
C4 C3 N1 107.7(6)
C4 C3 H4 126.2
N1 C3 H4 126.2
C3 C4 N2 106.2(6)
C3 C4 C5 133.2(7)
N2 C4 C5 120.5(7)
C6 C5 C4 119.0(7)
C6 C5 H5 120.5
C4 C5 H5 120.5
C5 C6 C7 122.5(7)
C5 C6 H6 118.8
C7 C6 H6 118.8
C8 C7 C12 120.6(8)
C8 C7 C6 120.7(6)
C12 C7 C6 118.6(8)
C7 C8 C9 119.5(7)
C7 C8 H7 120.3
C9 C8 H7 120.3
C10 C9 C8 120.1(7)
C10 C9 H8 119.9
C8 C9 H8 119.9
C9 C10 C11 122.1(7)
C9 C10 H9 118.9
C11 C10 H9 118.9
O1 C11 C10 118.9(6)
O1 C11 C12 123.0(6)
C10 C11 C12 118.0(6)
C11 C12 N2 122.4(6)
C11 C12 C7 119.5(7)
N2 C12 C7 118.1(7)
C2 N2 C4 111.3(6)
C2 N2 C12 128.2(6)
C4 N2 C12 120.5(6)
C18 C13 C14 122.6(7)
C18 C13 N1 118.7(6)
C14 C13 N1 118.6(7)
C15 C14 C13 117.4(7)
C15 C14 C19 120.2(7)
C13 C14 C19 122.4(7)
C16 C15 C14 121.2(7)
C16 C15 H10 119.4
C14 C15 H10 119.4
C15 C16 C17 120.1(7)
C15 C16 H11 120.0
C17 C16 H11 120.0
C18 C17 C16 121.1(7)
C18 C17 H12 119.4
C16 C17 H12 119.4
C13 C18 C17 117.6(7)
C13 C18 C22 121.5(6)
C17 C18 C22 120.9(7)
C20 C19 C21 110.6(7)
C20 C19 C14 111.6(7)
C21 C19 C14 111.4(7)
C20 C19 H13 107.7
C21 C19 H13 107.7
C14 C19 H13 107.7
C19 C20 H14 109.5
C19 C20 H15 109.5
H14 C20 H15 109.5
C19 C20 H16 109.5
H14 C20 H16 109.5
H15 C20 H16 109.5
C19 C21 H17 109.5
C19 C21 H18 109.5
H17 C21 H18 109.5
C19 C21 H19 109.5
H17 C21 H19 109.5
H18 C21 H19 109.5
C24 C22 C18 113.8(7)
C24 C22 C23 110.0(6)
C18 C22 C23 109.9(6)
C24 C22 H20 107.6
C18 C22 H20 107.6
C23 C22 H20 107.6
C22 C23 H21 109.5
C22 C23 H22 109.5
H21 C23 H22 109.5
C22 C23 H23 109.5
H21 C23 H23 109.5
H22 C23 H23 109.5
C22 C24 H24 109.5
C22 C24 H25 109.5
H24 C24 H25 109.5
C22 C24 H26 109.5
H24 C24 H26 109.5
H25 C24 H26 109.5
C11 O1 Pd1 124.2(4)
C25 N3 C29 119.7(7)
C25 N3 Pd1 121.0(5)
C29 N3 Pd1 118.8(5)
N3 C25 C26 121.9(7)
N3 C25 C30 116.9(7)
C26 C25 C30 121.2(7)
C25 C26 C27 119.3(8)
C25 C26 H27 120.4
C27 C26 H27 120.4
C26 C27 C28 118.6(7)
C26 C27 H28 120.7
C28 C27 H28 120.7
C29 C28 C27 120.1(8)
C29 C28 H29 120.0
C27 C28 H29 120.0
N3 C29 C28 120.4(9)
N3 C29 C31 118.7(6)
C28 C29 C31 121.0(7)
C25 C30 H30 109.5
C25 C30 H31 109.5
H30 C30 H31 109.5
C25 C30 H32 109.5
H30 C30 H32 109.5
H31 C30 H32 109.5
C29 C31 H33 109.5
C29 C31 H34 109.5
H33 C31 H34 109.5
C29 C31 H35 109.5
H33 C31 H35 109.5
H34 C31 H35 109.5

loop_
_geom_bond_atom_site_label_1
_geom_bond_atom_site_label_2
_geom_bond_distance
Pd1 C2 1.966(7)
Pd1 C1 2.060(6)
Pd1 O1 2.062(4)
Pd1 N3 2.095(6)
C1 H1 0.9800
C1 H2 0.9800
C1 H3 0.9800
C2 N2 1.376(8)
C2 N1 1.380(8)
N1 C3 1.384(9)
N1 C13 1.435(9)
C3 C4 1.350(10)
C3 H4 0.9500
C4 N2 1.405(9)
C4 C5 1.433(10)
C5 C6 1.332(11)
C5 H5 0.9500
C6 C7 1.459(12)
C6 H6 0.9500
C7 C8 1.381(11)
C7 C12 1.421(9)
C8 C9 1.399(11)
C8 H7 0.9500
C9 C10 1.382(9)
C9 H8 0.9500
C10 C11 1.390(9)
C10 H9 0.9500
C11 O1 1.322(7)
C11 C12 1.420(9)
C12 N2 1.421(8)
C13 C18 1.393(10)
C13 C14 1.407(10)
C14 C15 1.401(10)
C14 C19 1.528(11)
C15 C16 1.373(11)
C15 H10 0.9500
C16 C17 1.395(11)
C16 H11 0.9500
C17 C18 1.394(10)
C17 H12 0.9500
C18 C22 1.531(10)
C19 C20 1.524(10)
C19 C21 1.528(11)
C19 H13 1.0000
C20 H14 0.9800
C20 H15 0.9800
C20 H16 0.9800
C21 H17 0.9800
C21 H18 0.9800
C21 H19 0.9800
C22 C24 1.515(10)
C22 C23 1.546(11)
C22 H20 1.0000
C23 H21 0.9800
C23 H22 0.9800
C23 H23 0.9800
C24 H24 0.9800
C24 H25 0.9800
C24 H26 0.9800
N3 C25 1.350(9)
N3 C29 1.362(9)
C25 C26 1.377(10)
C25 C30 1.488(10)
C26 C27 1.388(11)
C26 H27 0.9500
C27 C28 1.395(12)
C27 H28 0.9500
C28 C29 1.382(9)
C28 H29 0.9500
C29 C31 1.479(12)
C30 H30 0.9800
C30 H31 0.9800
C30 H32 0.9800
C31 H33 0.9800
C31 H34 0.9800
C31 H35 0.9800

loop_
_geom_torsion_atom_site_label_1
_geom_torsion_atom_site_label_2
_geom_torsion_atom_site_label_3
_geom_torsion_atom_site_label_4
_geom_torsion
N2 C2 N1 C3 2.8(7)
Pd1 C2 N1 C3 179.9(5)
N2 C2 N1 C13 -176.5(6)
Pd1 C2 N1 C13 0.7(11)
C2 N1 C3 C4 -1.5(8)
C13 N1 C3 C4 177.8(7)
N1 C3 C4 N2 -0.5(8)
N1 C3 C4 C5 174.8(8)
C3 C4 C5 C6 -173.6(8)
N2 C4 C5 C6 1.1(11)
C4 C5 C6 C7 -5.0(12)
C5 C6 C7 C8 -175.5(9)
C5 C6 C7 C12 0.9(15)
C12 C7 C8 C9 -2.1(15)
C6 C7 C8 C9 174.3(8)
C7 C8 C9 C10 -1.8(13)
C8 C9 C10 C11 2.8(12)
C9 C10 C11 O1 -177.6(7)
C9 C10 C11 C12 0.1(11)
O1 C11 C12 N2 -4.6(10)
C10 C11 C12 N2 177.7(6)
O1 C11 C12 C7 173.6(8)
C10 C11 C12 C7 -4.0(12)
C8 C7 C12 C11 5.0(15)
C6 C7 C12 C11 -171.4(7)
C8 C7 C12 N2 -176.6(8)
C6 C7 C12 N2 7.0(14)
N1 C2 N2 C4 -3.1(7)
Pd1 C2 N2 C4 179.4(5)
N1 C2 N2 C12 176.3(6)
Pd1 C2 N2 C12 -1.2(10)
C3 C4 N2 C2 2.3(8)
C5 C4 N2 C2 -173.7(7)
C3 C4 N2 C12 -177.1(6)
C5 C4 N2 C12 6.8(10)
C11 C12 N2 C2 -11.8(10)
C7 C12 N2 C2 169.9(8)
C11 C12 N2 C4 167.6(6)
C7 C12 N2 C4 -10.7(11)
C2 N1 C13 C18 74.0(9)
C3 N1 C13 C18 -105.1(8)
C2 N1 C13 C14 -107.5(8)
C3 N1 C13 C14 73.4(9)
C18 C13 C14 C15 -0.5(11)
N1 C13 C14 C15 -178.9(6)
C18 C13 C14 C19 177.3(7)
N1 C13 C14 C19 -1.1(11)
C13 C14 C15 C16 -1.3(11)
C19 C14 C15 C16 -179.2(7)
C14 C15 C16 C17 1.8(12)
C15 C16 C17 C18 -0.6(12)
C14 C13 C18 C17 1.7(11)
N1 C13 C18 C17 -179.9(6)
C14 C13 C18 C22 -178.3(7)
N1 C13 C18 C22 0.2(10)
C16 C17 C18 C13 -1.1(11)
C16 C17 C18 C22 178.8(7)
C15 C14 C19 C20 -54.4(9)
C13 C14 C19 C20 127.9(8)
C15 C14 C19 C21 69.8(9)
C13 C14 C19 C21 -107.9(8)
C13 C18 C22 C24 -160.7(7)
C17 C18 C22 C24 19.3(10)
C13 C18 C22 C23 75.4(9)
C17 C18 C22 C23 -104.6(8)
C10 C11 O1 Pd1 -151.7(5)
C12 C11 O1 Pd1 30.7(10)
C29 N3 C25 C26 0.7(11)
Pd1 N3 C25 C26 173.0(5)
C29 N3 C25 C30 -178.9(6)
Pd1 N3 C25 C30 -6.6(9)
N3 C25 C26 C27 -1.9(11)
C30 C25 C26 C27 177.7(7)
C25 C26 C27 C28 1.2(11)
C26 C27 C28 C29 0.7(11)
C25 N3 C29 C28 1.3(10)
Pd1 N3 C29 C28 -171.2(5)
C25 N3 C29 C31 -178.5(7)
Pd1 N3 C29 C31 9.0(8)
C27 C28 C29 N3 -2.0(11)
C27 C28 C29 C31 177.8(7)
